data_4325458
loop_
_publ_author_name
'K. Geetharani'
'Shubhankar Kumar Bose'
'Satyanarayan Sahoo'
'Babu Varghese'
'Shaikh M. Mobin'
'Sundargopal Ghosh'

_publ_section_title
;
 Cluster Expansion Reactions of Group 6 and 8 Metallaboranes Using
 Transition Metal Carbonyl Compounds of Groups 7-9
;
_journal_name_full 'Inorganic Chemistry'
_journal_page_first 5824
_journal_page_last 5832
_journal_paper_doi 10.1021/ic200802c
_journal_volume 50
_journal_year 2011
_chemical_formula_sum 'C22 H30 O2 Ru2'
_chemical_formula_weight 528.60
_chemical_name_systematic
;
 ?
;
_space_group_IT_number 14
_symmetry_cell_setting monoclinic
_symmetry_space_group_name_Hall '-P 2yn'
_symmetry_space_group_name_H-M 'P 1 21/n 1'
_atom_sites_solution_hydrogens geom
_atom_sites_solution_primary direct
_atom_sites_solution_secondary difmap
_audit_creation_method SHELXL-97
_cell_angle_alpha 90.00
_cell_angle_beta 107.4460(10)
_cell_angle_gamma 90.00
_cell_formula_units_Z 2
_cell_length_a 7.2377(3)
_cell_length_b 15.2598(6)
_cell_length_c 10.1424(4)
_cell_measurement_reflns_used 5277
_cell_measurement_temperature 173(2)
_cell_measurement_theta_max 28.47
_cell_measurement_theta_min 2.49
_cell_volume 1068.66(7)
_computing_cell_refinement 'Bruker SMART'
_computing_data_collection 'Bruker SMART'
_computing_data_reduction 'Bruker SAINT'
_computing_molecular_graphics 'Bruker SHELXTL'
_computing_publication_material 'Bruker SHELXTL'
_computing_structure_refinement 'SHELXL-97 (Sheldrick, 1997)'
_computing_structure_solution 'SHELXS-97 (Sheldrick, 1990)'
_diffrn_ambient_temperature 173(2)
_diffrn_measured_fraction_theta_full 0.994
_diffrn_measured_fraction_theta_max 0.980
_diffrn_measurement_device_type 'CCD area detector'
_diffrn_measurement_method 'phi and omega scans'
_diffrn_radiation_monochromator graphite
_diffrn_radiation_source 'fine-focus sealed tube'
_diffrn_radiation_type MoK\a
_diffrn_radiation_wavelength 0.71073
_diffrn_reflns_av_R_equivalents 0.0192
_diffrn_reflns_av_sigmaI/netI 0.0216
_diffrn_reflns_limit_h_max 5
_diffrn_reflns_limit_h_min -9
_diffrn_reflns_limit_k_max 20
_diffrn_reflns_limit_k_min -19
_diffrn_reflns_limit_l_max 13
_diffrn_reflns_limit_l_min -12
_diffrn_reflns_number 7722
_diffrn_reflns_theta_full 25.00
_diffrn_reflns_theta_max 28.49
_diffrn_reflns_theta_min 2.49
_exptl_absorpt_coefficient_mu 1.425
_exptl_absorpt_correction_T_max 0.8824
_exptl_absorpt_correction_T_min 0.7170
_exptl_absorpt_correction_type none
_exptl_crystal_colour metallic
_exptl_crystal_density_diffrn 1.643
_exptl_crystal_description Rectangular
_exptl_crystal_F_000 532
_exptl_crystal_size_max 0.25
_exptl_crystal_size_mid 0.20
_exptl_crystal_size_min 0.09
_refine_diff_density_max 0.361
_refine_diff_density_min -0.585
_refine_diff_density_rms 0.067
_refine_ls_extinction_method none
_refine_ls_goodness_of_fit_ref 1.262
_refine_ls_hydrogen_treatment mixed
_refine_ls_matrix_type full
_refine_ls_number_parameters 127
_refine_ls_number_reflns 2651
_refine_ls_number_restraints 0
_refine_ls_restrained_S_all 1.262
_refine_ls_R_factor_all 0.0217
_refine_ls_R_factor_gt 0.0182
_refine_ls_shift/su_max 0.001
_refine_ls_shift/su_mean 0.000
_refine_ls_structure_factor_coef Fsqd
_refine_ls_weighting_details 'calc w=1/[\s^2^(Fo^2^)+(0.0247P)^2^+0.0000P] where P=(Fo^2^+2Fc^2^)/3'
_refine_ls_weighting_scheme calc
_refine_ls_wR_factor_gt 0.0499
_refine_ls_wR_factor_ref 0.0520
_reflns_number_gt 2390
_reflns_number_total 2651
_reflns_threshold_expression >2sigma(I)
_cod_data_source_file ic200802c_si_001_6.cif
_cod_data_source_block new
_cod_database_code 4325458

loop_
_symmetry_equiv_pos_as_xyz
'x, y, z'
'-x+1/2, y+1/2, -z+1/2'
'-x, -y, -z'
'x-1/2, -y-1/2, z-1/2'

loop_
_atom_site_label
_atom_site_type_symbol
_atom_site_fract_x
_atom_site_fract_y
_atom_site_fract_z
_atom_site_U_iso_or_equiv
_atom_site_adp_type
_atom_site_occupancy
_atom_site_symmetry_multiplicity
_atom_site_calc_flag
_atom_site_refinement_flags
C1 C 0.3264(2) 0.03016(12) 0.23344(18) 0.0255(4) Uani 1 1 d .
C2 C 0.5192(3) 0.00918(11) 0.30355(17) 0.0233(4) Uani 1 1 d .
C3 C 0.6346(2) 0.08814(12) 0.31555(17) 0.0226(3) Uani 1 1 d .
C4 C 0.5062(3) 0.15803(11) 0.25648(17) 0.0244(4) Uani 1 1 d .
C5 C 0.3160(2) 0.12281(12) 0.20003(17) 0.0251(4) Uani 1 1 d .
C6 C 0.1568(3) -0.03112(15) 0.2029(2) 0.0396(5) Uani 1 1 d .
H6A H 0.1959 -0.0889 0.1785 0.059 Uiso 1 1 calc R
H6B H 0.0517 -0.0081 0.1254 0.059 Uiso 1 1 calc R
H6C H 0.1121 -0.0364 0.2846 0.059 Uiso 1 1 calc R
C7 C 0.5966(3) -0.07790(11) 0.3640(2) 0.0350(5) Uani 1 1 d .
H7A H 0.6067 -0.0788 0.4626 0.052 Uiso 1 1 calc R
H7B H 0.7249 -0.0873 0.3528 0.052 Uiso 1 1 calc R
H7C H 0.5087 -0.1245 0.3163 0.052 Uiso 1 1 calc R
C8 C 0.8428(3) 0.09677(14) 0.3976(2) 0.0345(4) Uani 1 1 d .
H8A H 0.8970 0.1497 0.3688 0.052 Uiso 1 1 calc R
H8B H 0.9144 0.0453 0.3819 0.052 Uiso 1 1 calc R
H8C H 0.8537 0.1010 0.4961 0.052 Uiso 1 1 calc R
C9 C 0.5609(3) 0.25281(12) 0.2587(2) 0.0396(5) Uani 1 1 d .
H9A H 0.5433 0.2809 0.3410 0.059 Uiso 1 1 calc R
H9B H 0.4784 0.2818 0.1757 0.059 Uiso 1 1 calc R
H9C H 0.6968 0.2577 0.2609 0.059 Uiso 1 1 calc R
C10 C 0.1348(3) 0.17449(15) 0.1399(2) 0.0411(5) Uani 1 1 d .
H10A H 0.0854 0.1952 0.2144 0.062 Uiso 1 1 calc R
H10B H 0.0373 0.1373 0.0766 0.062 Uiso 1 1 calc R
H10C H 0.1630 0.2249 0.0892 0.062 Uiso 1 1 calc R
C11 C 0.5890(2) 0.14847(12) -0.00688(18) 0.0253(4) Uani 1 1 d .
Ru1 Ru 0.507902(17) 0.064094(8) 0.092706(13) 0.01663(6) Uani 1 1 d .
O1 O 0.6412(2) 0.20661(9) -0.05946(15) 0.0397(3) Uani 1 1 d .
H1 H 0.666(3) -0.0205(13) 0.0642(19) 0.039(5) Uiso 1 1 d .

loop_
_atom_site_aniso_label
_atom_site_aniso_U_11
_atom_site_aniso_U_22
_atom_site_aniso_U_33
_atom_site_aniso_U_23
_atom_site_aniso_U_13
_atom_site_aniso_U_12
C1 0.0338(9) 0.0288(9) 0.0191(9) -0.0045(8) 0.0157(7) -0.0014(8)
C2 0.0367(9) 0.0223(9) 0.0135(8) -0.0001(7) 0.0116(7) 0.0024(7)
C3 0.0305(9) 0.0229(8) 0.0138(8) -0.0015(7) 0.0058(7) 0.0034(7)
C4 0.0396(9) 0.0192(8) 0.0153(8) -0.0043(7) 0.0095(7) 0.0035(7)
C5 0.0297(8) 0.0308(10) 0.0166(8) -0.0035(7) 0.0094(7) 0.0087(7)
C6 0.0375(10) 0.0508(13) 0.0374(12) -0.0084(10) 0.0218(9) -0.0132(10)
C7 0.0581(13) 0.0240(10) 0.0224(10) 0.0031(8) 0.0116(10) 0.0047(9)
C8 0.0367(10) 0.0393(11) 0.0223(10) -0.0037(9) 0.0009(8) 0.0004(9)
C9 0.0673(14) 0.0208(10) 0.0276(11) -0.0038(8) 0.0096(10) 0.0027(9)
C10 0.0392(10) 0.0554(14) 0.0284(11) -0.0029(10) 0.0097(9) 0.0221(10)
C11 0.0311(9) 0.0255(9) 0.0200(9) -0.0008(7) 0.0088(7) 0.0034(7)
Ru1 0.02136(9) 0.01636(9) 0.01273(9) -0.00114(5) 0.00594(6) 0.00193(5)
O1 0.0540(9) 0.0303(7) 0.0399(8) 0.0108(6) 0.0215(7) -0.0015(6)

loop_
_atom_type_symbol
_atom_type_description
_atom_type_scat_dispersion_real
_atom_type_scat_dispersion_imag
_atom_type_scat_source
C C 0.0033 0.0016 'International Tables Vol C Tables 4.2.6.8 and 6.1.1.4'
H H 0.0000 0.0000 'International Tables Vol C Tables 4.2.6.8 and 6.1.1.4'
Ru Ru -1.2594 0.8363 'International Tables Vol C Tables 4.2.6.8 and 6.1.1.4'
O O 0.0106 0.0060 'International Tables Vol C Tables 4.2.6.8 and 6.1.1.4'

loop_
_geom_angle_atom_site_label_1
_geom_angle_atom_site_label_2
_geom_angle_atom_site_label_3
_geom_angle
_geom_angle_site_symmetry_1
_geom_angle_site_symmetry_3
C2 C1 C5 108.40(14) . .
C2 C1 C6 126.28(18) . .
C5 C1 C6 125.27(16) . .
C2 C1 Ru1 72.25(9) . .
C5 C1 Ru1 68.29(8) . .
C6 C1 Ru1 127.16(12) . .
C1 C2 C3 108.28(15) . .
C1 C2 C7 127.10(17) . .
C3 C2 C7 124.54(17) . .
C1 C2 Ru1 71.87(9) . .
C3 C2 Ru1 68.31(9) . .
C7 C2 Ru1 127.92(12) . .
C4 C3 C2 107.48(15) . .
C4 C3 C8 126.23(17) . .
C2 C3 C8 125.42(17) . .
C4 C3 Ru1 70.99(9) . .
C2 C3 Ru1 73.92(9) . .
C8 C3 Ru1 128.87(12) . .
C3 C4 C5 108.42(15) . .
C3 C4 C9 125.50(17) . .
C5 C4 C9 126.03(17) . .
C3 C4 Ru1 71.24(9) . .
C5 C4 Ru1 71.00(9) . .
C9 C4 Ru1 125.45(12) . .
C4 C5 C1 107.27(14) . .
C4 C5 C10 125.97(17) . .
C1 C5 C10 125.97(16) . .
C4 C5 Ru1 71.07(9) . .
C1 C5 Ru1 73.85(8) . .
C10 C5 Ru1 128.37(12) . .
C1 C6 H6A 109.5 . .
C1 C6 H6B 109.5 . .
H6A C6 H6B 109.5 . .
C1 C6 H6C 109.5 . .
H6A C6 H6C 109.5 . .
H6B C6 H6C 109.5 . .
C2 C7 H7A 109.5 . .
C2 C7 H7B 109.5 . .
H7A C7 H7B 109.5 . .
C2 C7 H7C 109.5 . .
H7A C7 H7C 109.5 . .
H7B C7 H7C 109.5 . .
C3 C8 H8A 109.5 . .
C3 C8 H8B 109.5 . .
H8A C8 H8B 109.5 . .
C3 C8 H8C 109.5 . .
H8A C8 H8C 109.5 . .
H8B C8 H8C 109.5 . .
C4 C9 H9A 109.5 . .
C4 C9 H9B 109.5 . .
H9A C9 H9B 109.5 . .
C4 C9 H9C 109.5 . .
H9A C9 H9C 109.5 . .
H9B C9 H9C 109.5 . .
C5 C10 H10A 109.5 . .
C5 C10 H10B 109.5 . .
H10A C10 H10B 109.5 . .
C5 C10 H10C 109.5 . .
H10A C10 H10C 109.5 . .
H10B C10 H10C 109.5 . .
O1 C11 Ru1 173.75(16) . .
C11 Ru1 C5 109.88(7) . .
C11 Ru1 C4 91.92(7) . .
C5 Ru1 C4 37.93(6) . .
C11 Ru1 C3 110.14(7) . .
C5 Ru1 C3 63.48(6) . .
C4 Ru1 C3 37.78(6) . .
C11 Ru1 C1 147.72(7) . .
C5 Ru1 C1 37.86(7) . .
C4 Ru1 C1 62.48(7) . .
C3 Ru1 C1 62.20(6) . .
C11 Ru1 C2 147.89(7) . .
C5 Ru1 C2 62.25(6) . .
C4 Ru1 C2 62.38(6) . .
C3 Ru1 C2 37.76(6) . .
C1 Ru1 C2 35.88(6) . .
C11 Ru1 Ru1 94.52(5) . 3_655
C5 Ru1 Ru1 137.90(5) . 3_655
C4 Ru1 Ru1 173.52(5) . 3_655
C3 Ru1 Ru1 139.12(5) . 3_655
C1 Ru1 Ru1 111.23(5) . 3_655
C2 Ru1 Ru1 111.77(4) . 3_655
C11 Ru1 H1 95.2(6) . .
C5 Ru1 H1 153.8(6) . .
C4 Ru1 H1 137.3(6) . .
C3 Ru1 H1 101.2(6) . .
C1 Ru1 H1 116.9(6) . .
C2 Ru1 H1 92.4(6) . .
Ru1 Ru1 H1 42.7(6) 3_655 .

loop_
_geom_bond_atom_site_label_1
_geom_bond_atom_site_label_2
_geom_bond_distance
_geom_bond_site_symmetry_2
C1 C2 1.400(2) .
C1 C5 1.450(3) .
C1 C6 1.500(3) .
C1 Ru1 2.2703(16) .
C2 C3 1.450(2) .
C2 C7 1.500(2) .
C2 Ru1 2.2753(16) .
C3 C4 1.423(2) .
C3 C8 1.493(2) .
C3 Ru1 2.2003(17) .
C4 C5 1.428(2) .
C4 C9 1.498(2) .
C4 Ru1 2.1969(16) .
C5 C10 1.495(2) .
C5 Ru1 2.1960(15) .
C6 H6A 0.9800 .
C6 H6B 0.9800 .
C6 H6C 0.9800 .
C7 H7A 0.9800 .
C7 H7B 0.9800 .
C7 H7C 0.9800 .
C8 H8A 0.9800 .
C8 H8B 0.9800 .
C8 H8C 0.9800 .
C9 H9A 0.9800 .
C9 H9B 0.9800 .
C9 H9C 0.9800 .
C10 H10A 0.9800 .
C10 H10B 0.9800 .
C10 H10C 0.9800 .
C11 O1 1.156(2) .
C11 Ru1 1.8379(18) .
Ru1 Ru1 2.6920(3) 3_655
Ru1 H1 1.806(19) .

loop_
_geom_torsion_atom_site_label_1
_geom_torsion_atom_site_label_2
_geom_torsion_atom_site_label_3
_geom_torsion_atom_site_label_4
_geom_torsion
_geom_torsion_site_symmetry_4
C5 C1 C2 C3 -0.13(18) .
C6 C1 C2 C3 -177.69(16) .
Ru1 C1 C2 C3 58.82(11) .
C5 C1 C2 C7 176.77(16) .
C6 C1 C2 C7 -0.8(3) .
Ru1 C1 C2 C7 -124.27(17) .
C5 C1 C2 Ru1 -58.96(10) .
C6 C1 C2 Ru1 123.49(17) .
C1 C2 C3 C4 2.45(18) .
C7 C2 C3 C4 -174.55(16) .
Ru1 C2 C3 C4 63.50(11) .
C1 C2 C3 C8 172.33(16) .
C7 C2 C3 C8 -4.7(3) .
Ru1 C2 C3 C8 -126.62(17) .
C1 C2 C3 Ru1 -61.05(11) .
C7 C2 C3 Ru1 121.95(16) .
C2 C3 C4 C5 -3.84(18) .
C8 C3 C4 C5 -173.61(16) .
Ru1 C3 C4 C5 61.61(11) .
C2 C3 C4 C9 173.88(16) .
C8 C3 C4 C9 4.1(3) .
Ru1 C3 C4 C9 -120.68(17) .
C2 C3 C4 Ru1 -65.44(11) .
C8 C3 C4 Ru1 124.78(17) .
C3 C4 C5 C1 3.75(18) .
C9 C4 C5 C1 -173.95(16) .
Ru1 C4 C5 C1 65.51(10) .
C3 C4 C5 C10 174.06(16) .
C9 C4 C5 C10 -3.6(3) .
Ru1 C4 C5 C10 -124.19(17) .
C3 C4 C5 Ru1 -61.76(11) .
C9 C4 C5 Ru1 120.54(17) .
C2 C1 C5 C4 -2.22(17) .
C6 C1 C5 C4 175.36(16) .
Ru1 C1 C5 C4 -63.66(11) .
C2 C1 C5 C10 -172.53(16) .
C6 C1 C5 C10 5.1(3) .
Ru1 C1 C5 C10 126.04(17) .
C2 C1 C5 Ru1 61.43(11) .
C6 C1 C5 Ru1 -120.98(17) .
O1 C11 Ru1 C5 39.2(14) .
O1 C11 Ru1 C4 5.0(14) .
O1 C11 Ru1 C3 -28.9(14) .
O1 C11 Ru1 C1 40.6(15) .
O1 C11 Ru1 C2 -30.0(15) .
O1 C11 Ru1 Ru1 -175.7(14) 3_655
C4 C5 Ru1 C11 -66.04(11) .
C1 C5 Ru1 C11 178.74(10) .
C10 C5 Ru1 C11 55.33(19) .
C1 C5 Ru1 C4 -115.22(14) .
C10 C5 Ru1 C4 121.4(2) .
C4 C5 Ru1 C3 37.18(10) .
C1 C5 Ru1 C3 -78.04(10) .
C10 C5 Ru1 C3 158.5(2) .
C4 C5 Ru1 C1 115.22(14) .
C10 C5 Ru1 C1 -123.4(2) .
C4 C5 Ru1 C2 79.81(11) .
C1 C5 Ru1 C2 -35.41(9) .
C10 C5 Ru1 C2 -158.8(2) .
C4 C5 Ru1 Ru1 172.26(8) 3_655
C1 C5 Ru1 Ru1 57.05(11) 3_655
C10 C5 Ru1 Ru1 -66.4(2) 3_655
C3 C4 Ru1 C11 -121.27(11) .
C5 C4 Ru1 C11 120.70(11) .
C9 C4 Ru1 C11 -0.54(17) .
C3 C4 Ru1 C5 118.03(15) .
C9 C4 Ru1 C5 -121.2(2) .
C5 C4 Ru1 C3 -118.03(15) .
C9 C4 Ru1 C3 120.7(2) .
C3 C4 Ru1 C1 79.27(11) .
C5 C4 Ru1 C1 -38.76(10) .
C9 C4 Ru1 C1 -159.99(18) .
C3 C4 Ru1 C2 38.61(10) .
C5 C4 Ru1 C2 -79.42(11) .
C9 C4 Ru1 C2 159.34(17) .
C3 C4 Ru1 Ru1 65.0(4) 3_655
C5 C4 Ru1 Ru1 -53.1(5) 3_655
C9 C4 Ru1 Ru1 -174.3(3) 3_655
C4 C3 Ru1 C11 65.49(12) .
C2 C3 Ru1 C11 -179.05(10) .
C8 C3 Ru1 C11 -56.20(18) .
C4 C3 Ru1 C5 -37.33(10) .
C2 C3 Ru1 C5 78.13(11) .
C8 C3 Ru1 C5 -159.01(19) .
C2 C3 Ru1 C4 115.46(14) .
C8 C3 Ru1 C4 -121.7(2) .
C4 C3 Ru1 C1 -80.07(11) .
C2 C3 Ru1 C1 35.39(10) .
C8 C3 Ru1 C1 158.25(19) .
C4 C3 Ru1 C2 -115.46(14) .
C8 C3 Ru1 C2 122.9(2) .
C4 C3 Ru1 Ru1 -171.01(8) 3_655
C2 C3 Ru1 Ru1 -55.54(12) 3_655
C8 C3 Ru1 Ru1 67.31(19) 3_655
C2 C1 Ru1 C11 -121.17(14) .
C5 C1 Ru1 C11 -2.22(17) .
C6 C1 Ru1 C11 116.34(19) .
C2 C1 Ru1 C5 -118.95(14) .
C6 C1 Ru1 C5 118.6(2) .
C2 C1 Ru1 C4 -80.12(11) .
C5 C1 Ru1 C4 38.83(9) .
C6 C1 Ru1 C4 157.40(19) .
C2 C1 Ru1 C3 -37.25(10) .
C5 C1 Ru1 C3 81.71(10) .
C6 C1 Ru1 C3 -159.73(19) .
C5 C1 Ru1 C2 118.95(14) .
C6 C1 Ru1 C2 -122.5(2) .
C2 C1 Ru1 Ru1 98.17(10) 3_655
C5 C1 Ru1 Ru1 -142.88(8) 3_655
C6 C1 Ru1 Ru1 -24.31(18) 3_655
C1 C2 Ru1 C11 120.72(14) .
C3 C2 Ru1 C11 1.68(17) .
C7 C2 Ru1 C11 -115.94(18) .
C1 C2 Ru1 C5 37.36(10) .
C3 C2 Ru1 C5 -81.68(11) .
C7 C2 Ru1 C5 160.70(19) .
C1 C2 Ru1 C4 80.42(11) .
C3 C2 Ru1 C4 -38.62(10) .
C7 C2 Ru1 C4 -156.24(19) .
C1 C2 Ru1 C3 119.04(14) .
C7 C2 Ru1 C3 -117.6(2) .
C3 C2 Ru1 C1 -119.04(14) .
C7 C2 Ru1 C1 123.3(2) .
C1 C2 Ru1 Ru1 -96.49(10) 3_655
C3 C2 Ru1 Ru1 144.47(8) 3_655
C7 C2 Ru1 Ru1 26.85(18) 3_655
